data_1558991
loop_
_publ_author_name
'SUGIYAMA, Haruki'
'UEKUSA, Hidehiro'

_publ_section_title
;
 Crystal Structure and Chromic Properties of an Iron(II) Complex Salt of a
 &lt;i&gt;N&lt;/i&gt;-Salicylideneaniline Derivative
;
_journal_issue 0
_journal_name_full 'X-ray Structure Analysis Online'
_journal_page_first 31
_journal_page_last 32
_journal_paper_doi 10.2116/xraystruct.36.31
_journal_volume 36
_journal_year 2020
_chemical_formula_moiety 'C36 H24 Fe N6, 2(C13 H10 N O4 S)'
_chemical_formula_sum 'C62 H44 Fe N8 O8 S2'
_chemical_formula_weight 1149.02
_space_group_crystal_system monoclinic
_space_group_IT_number 15
_space_group_name_Hall '-C 2yc'
_space_group_name_H-M_alt 'C 1 2/c 1'
_atom_sites_solution_hydrogens geom
_audit_creation_date 2020-05-07
_audit_creation_method
;
Olex2 1.3
(compiled 2020.02.04 svn.rd84adfe8 for OlexSys, GUI svn.r6032)
;
_cell_angle_alpha 90
_cell_angle_beta 125.390(19)
_cell_angle_gamma 90
_cell_formula_units_Z 4
_cell_length_a 26.951(3)
_cell_length_b 10.8492(8)
_cell_length_c 21.899(3)
_cell_measurement_reflns_used 3998
_cell_measurement_temperature 293(2)
_cell_measurement_theta_max 32.6040
_cell_measurement_theta_min 2.6680
_cell_volume 5220.1(16)
_computing_cell_refinement 'CrysAlisPro 1.171.39.7e (Rigaku OD, 2015)'
_computing_data_collection 'CrysAlisPro 1.171.39.7e (Rigaku OD, 2015)'
_computing_data_reduction 'CrysAlisPro 1.171.39.7e (Rigaku OD, 2015)'
_computing_molecular_graphics 'Olex2 1.3 (Dolomanov et al., 2009)'
_computing_publication_material 'Olex2 1.3 (Dolomanov et al., 2009)'
_computing_structure_refinement 'SHELXL 2018/3 (Sheldrick, 2015)'
_computing_structure_solution 'ShelXT (Sheldrick, 2015)'
_diffrn_ambient_temperature 293.15
_diffrn_measured_fraction_theta_full 0.998
_diffrn_measured_fraction_theta_max 0.994
_diffrn_measurement_details
;
List of Runs (angles in degrees, time in seconds):

  # Type    Start    End  Width  t~exp~   \w     \q     \k     \f   Frames
--------------------------------------------------------------------------
  1  \w    -32.00  -5.00   1.00  150.00    --   30.00  54.00-180.00   27
  2  \w    -73.00 109.00   1.00  150.00    --   30.00  54.00  30.00  182
;
_diffrn_measurement_device 'two-circle diffractometer'
_diffrn_measurement_device_type 'XtaLAB Mini (JP)'
_diffrn_measurement_method '\w scans'
_diffrn_radiation_type MoK\a
_diffrn_radiation_wavelength 0.71073
_diffrn_reflns_av_R_equivalents 0.0258
_diffrn_reflns_av_unetI/netI 0.0412
_diffrn_reflns_Laue_measured_fraction_full 0.998
_diffrn_reflns_Laue_measured_fraction_max 0.994
_diffrn_reflns_limit_h_max 35
_diffrn_reflns_limit_h_min -15
_diffrn_reflns_limit_k_max 14
_diffrn_reflns_limit_k_min -12
_diffrn_reflns_limit_l_max 27
_diffrn_reflns_limit_l_min -29
_diffrn_reflns_number 11045
_diffrn_reflns_point_group_measured_fraction_full 0.998
_diffrn_reflns_point_group_measured_fraction_max 0.994
_diffrn_reflns_theta_full 25.242
_diffrn_reflns_theta_max 28.281
_diffrn_reflns_theta_min 2.629
_exptl_absorpt_coefficient_mu 0.438
_exptl_absorpt_correction_T_max 0.958
_exptl_absorpt_correction_T_min 0.88324
_exptl_absorpt_correction_type multi-scan
_exptl_absorpt_process_details
'CrysAlisPro 1.171.39.7e (Rigaku Oxford Diffraction, 2015) Empirical absorption correction using spherical harmonics, implemented in SCALE3 ABSPACK scaling algorithm.'
_exptl_crystal_colour red
_exptl_crystal_colour_primary red
_exptl_crystal_density_diffrn 1.462
_exptl_crystal_description block
_exptl_crystal_F_000 2376
_exptl_crystal_size_max 0.2
_exptl_crystal_size_mid 0.1
_exptl_crystal_size_min 0.1
_refine_diff_density_max 0.479
_refine_diff_density_min -0.334
_refine_diff_density_rms 0.058
_refine_ls_extinction_method none
_refine_ls_goodness_of_fit_ref 1.063
_refine_ls_hydrogen_treatment constr
_refine_ls_matrix_type full
_refine_ls_number_parameters 367
_refine_ls_number_reflns 6441
_refine_ls_number_restraints 0
_refine_ls_restrained_S_all 1.063
_refine_ls_R_factor_all 0.0710
_refine_ls_R_factor_gt 0.0493
_refine_ls_shift/su_max 0.000
_refine_ls_shift/su_mean 0.000
_refine_ls_structure_factor_coef Fsqd
_refine_ls_weighting_details 'w=1/[\s^2^(Fo^2^)+(0.0691P)^2^+2.7640P] where P=(Fo^2^+2Fc^2^)/3'
_refine_ls_weighting_scheme calc
_refine_ls_wR_factor_gt 0.1266
_refine_ls_wR_factor_ref 0.1422
_reflns_Friedel_coverage 0.000
_reflns_number_gt 4831
_reflns_number_total 6441
_reflns_threshold_expression 'I > 2\s(I)'
_cod_data_source_file 36_31_1.txt
_cod_data_source_block shelx
_cod_depositor_comments 'Adding full bibliography for 1558991.cif.'
_cod_original_cell_volume 5220.1(14)
_cod_database_code 1558991
_shelx_shelxl_version_number 2018/3
_shelx_space_group_comment
;
The symmetry employed for this shelxl refinement is uniquely defined
by the following loop, which should always be used as a source of
symmetry information in preference to the above space-group names.
They are only intended as comments.
;
_shelx_estimated_absorpt_t_max 0.958
_shelx_estimated_absorpt_t_min 0.918
_olex2_refinement_description
;
1. Fixed Uiso
 At 1.2 times of:
  All C(H) groups
 At 1.5 times of:
  All O(H) groups
2.a Aromatic/amide H refined with riding coordinates:
 C2(H2), C3(H3), C4(H4), C5(H5), C7(H7), C9(H9), C11(H11), C12(H12), C13(H13),
 C14(H14), C15(H15), C16(H16), C21(H21), C22(H22), C23(H23), C24(H24), C25(H25),
  C26(H26), C27(H27), C28(H28), C31(H31)
2.b Idealised tetrahedral OH refined as rotating group:
 O1(H1)
;
_olex2_submission_special_instructions 'No special instructions were received'
_oxdiff_exptl_absorpt_empirical_details
;
Empirical correction (ABSPACK) includes:
- Absorption correction using spherical harmonics
- Frame scaling
;

loop_
_space_group_symop_operation_xyz
'x, y, z'
'-x, y, -z+1/2'
'x+1/2, y+1/2, z'
'-x+1/2, y+1/2, -z+1/2'
'-x, -y, -z'
'x, -y, z-1/2'
'-x+1/2, -y+1/2, -z'
'x+1/2, -y+1/2, z-1/2'

loop_
_atom_site_label
_atom_site_type_symbol
_atom_site_fract_x
_atom_site_fract_y
_atom_site_fract_z
_atom_site_U_iso_or_equiv
_atom_site_adp_type
_atom_site_occupancy
_atom_site_site_symmetry_order
_atom_site_calc_flag
_atom_site_refinement_flags_posn
_atom_site_refinement_flags_adp
_atom_site_refinement_flags_occupancy
_atom_site_disorder_assembly
_atom_site_disorder_group
Fe1 Fe 0.500000 0.71835(4) 0.750000 0.03278(13) Uani 1 2 d S T P . .
S1 S 0.38708(3) 0.73840(6) 0.43955(3) 0.04660(17) Uani 1 1 d . . . . .
O1 O 0.32871(16) 0.9401(2) 0.11384(15) 0.1008(9) Uani 1 1 d . . . . .
H1 H 0.328413 0.892752 0.142819 0.151 Uiso 1 1 calc R U . . .
O2 O 0.36725(10) 0.6682(2) 0.47748(11) 0.0702(6) Uani 1 1 d . . . . .
O3 O 0.45250(9) 0.7430(2) 0.47937(11) 0.0653(5) Uani 1 1 d . . . . .
O4 O 0.35885(11) 0.85756(18) 0.41529(11) 0.0721(6) Uani 1 1 d . . . . .
N1 N 0.33450(12) 0.7283(2) 0.17463(13) 0.0605(6) Uani 1 1 d . . . . .
N2 N 0.41037(8) 0.72474(16) 0.68543(9) 0.0353(4) Uani 1 1 d . . . . .
N3 N 0.49015(8) 0.84176(17) 0.80832(9) 0.0377(4) Uani 1 1 d . . . . .
N4 N 0.50136(8) 0.58053(17) 0.69158(9) 0.0357(4) Uani 1 1 d . . . . .
C1 C 0.32815(13) 0.8758(3) 0.06198(15) 0.0608(7) Uani 1 1 d . . . . .
C2 C 0.32477(13) 0.9398(3) 0.00476(16) 0.0626(7) Uani 1 1 d . . . . .
H2 H 0.322143 1.025379 0.002678 0.075 Uiso 1 1 calc R U . . .
C3 C 0.32535(15) 0.8759(3) -0.04806(17) 0.0718(8) Uani 1 1 d . . . . .
H3 H 0.323178 0.918645 -0.086347 0.086 Uiso 1 1 calc R U . . .
C4 C 0.3291(2) 0.7490(3) -0.0464(2) 0.0892(12) Uani 1 1 d . . . . .
H4 H 0.329185 0.706772 -0.083299 0.107 Uiso 1 1 calc R U . . .
C5 C 0.33259(17) 0.6864(3) 0.00965(18) 0.0780(10) Uani 1 1 d . . . . .
H5 H 0.335104 0.600829 0.010665 0.094 Uiso 1 1 calc R U . . .
C6 C 0.33254(13) 0.7460(3) 0.06484(14) 0.0530(6) Uani 1 1 d . . . . .
C7 C 0.33575(13) 0.6765(3) 0.12368(14) 0.0594(7) Uani 1 1 d . . . . .
H7 H 0.338833 0.591112 0.124001 0.071 Uiso 1 1 calc R U . . .
C8 C 0.33751(13) 0.6555(3) 0.23191(14) 0.0536(6) Uani 1 1 d . . . . .
C9 C 0.35529(11) 0.7169(2) 0.29663(13) 0.0459(5) Uani 1 1 d . . . . .
H9 H 0.363733 0.800803 0.300655 0.055 Uiso 1 1 calc R U . . .
C10 C 0.36084(10) 0.6558(2) 0.35592(13) 0.0420(5) Uani 1 1 d . . . . .
C11 C 0.34793(14) 0.5324(3) 0.35026(16) 0.0606(7) Uani 1 1 d . . . . .
H11 H 0.352566 0.490221 0.390230 0.073 Uiso 1 1 calc R U . . .
C12 C 0.32778(18) 0.4713(3) 0.2838(2) 0.0777(10) Uani 1 1 d . . . . .
H12 H 0.317793 0.388095 0.278973 0.093 Uiso 1 1 calc R U . . .
C13 C 0.32246(17) 0.5323(3) 0.22530(18) 0.0747(9) Uani 1 1 d . . . . .
H13 H 0.308677 0.490370 0.181102 0.090 Uiso 1 1 calc R U . . .
C14 C 0.37045(10) 0.6711(2) 0.61949(11) 0.0401(5) Uani 1 1 d . . . . .
H14 H 0.385150 0.626099 0.596953 0.048 Uiso 1 1 calc R U . . .
C15 C 0.30749(11) 0.6796(2) 0.58287(13) 0.0477(6) Uani 1 1 d . . . . .
H15 H 0.281374 0.641186 0.536785 0.057 Uiso 1 1 calc R U . . .
C16 C 0.28423(11) 0.7438(2) 0.61426(14) 0.0502(6) Uani 1 1 d . . . . .
H16 H 0.242414 0.748035 0.590677 0.060 Uiso 1 1 calc R U . . .
C17 C 0.32480(10) 0.8040(2) 0.68334(13) 0.0441(5) Uani 1 1 d . . . . .
C18 C 0.38720(10) 0.79315(19) 0.71578(12) 0.0368(4) Uani 1 1 d . . . . .
C19 C 0.43055(10) 0.8559(2) 0.78296(12) 0.0379(5) Uani 1 1 d . . . . .
C20 C 0.41208(11) 0.9285(2) 0.81918(13) 0.0449(5) Uani 1 1 d . . . . .
C21 C 0.34789(12) 0.9350(2) 0.78624(16) 0.0541(6) Uani 1 1 d . . . . .
H21 H 0.334589 0.980892 0.810047 0.065 Uiso 1 1 calc R U . . .
C22 C 0.30680(12) 0.8767(3) 0.72215(16) 0.0562(7) Uani 1 1 d . . . . .
H22 H 0.265699 0.883478 0.702408 0.067 Uiso 1 1 calc R U . . .
C23 C 0.45787(13) 0.9896(2) 0.88494(14) 0.0510(6) Uani 1 1 d . . . . .
H23 H 0.447913 1.038128 0.911381 0.061 Uiso 1 1 calc R U . . .
C24 C 0.51682(13) 0.9767(2) 0.90938(14) 0.0524(6) Uani 1 1 d . . . . .
H24 H 0.547334 1.017482 0.952552 0.063 Uiso 1 1 calc R U . . .
C25 C 0.53197(11) 0.9031(2) 0.87031(13) 0.0459(5) Uani 1 1 d . . . . .
H25 H 0.572646 0.896377 0.888037 0.055 Uiso 1 1 calc R U . . .
C26 C 0.50109(11) 0.5829(2) 0.63046(12) 0.0447(5) Uani 1 1 d . . . . .
H26 H 0.501844 0.658753 0.611215 0.054 Uiso 1 1 calc R U . . .
C27 C 0.49972(12) 0.4756(3) 0.59448(14) 0.0550(6) Uani 1 1 d . . . . .
H27 H 0.499074 0.481468 0.551649 0.066 Uiso 1 1 calc R U . . .
C28 C 0.49933(12) 0.3632(3) 0.62089(14) 0.0559(6) Uani 1 1 d . . . . .
H28 H 0.498793 0.291897 0.596919 0.067 Uiso 1 1 calc R U . . .
C29 C 0.49974(11) 0.3562(2) 0.68540(13) 0.0468(5) Uani 1 1 d . . . . .
C30 C 0.50038(9) 0.4677(2) 0.71778(11) 0.0366(4) Uani 1 1 d . . . . .
C31 C 0.49982(15) 0.2442(3) 0.71903(17) 0.0641(8) Uani 1 1 d . . . . .
H31 H 0.499601 0.169515 0.698016 0.077 Uiso 1 1 calc R U . . .

loop_
_atom_site_aniso_label
_atom_site_aniso_U_11
_atom_site_aniso_U_22
_atom_site_aniso_U_33
_atom_site_aniso_U_23
_atom_site_aniso_U_13
_atom_site_aniso_U_12
Fe1 0.0325(2) 0.0414(3) 0.0279(2) 0.000 0.01949(17) 0.000
S1 0.0540(4) 0.0583(4) 0.0384(3) -0.0012(2) 0.0330(3) -0.0009(3)
O1 0.178(3) 0.0600(14) 0.1004(19) -0.0152(13) 0.102(2) -0.0112(16)
O2 0.0820(14) 0.0960(15) 0.0563(11) 0.0082(10) 0.0536(11) -0.0065(12)
O3 0.0561(11) 0.0952(15) 0.0476(10) -0.0139(9) 0.0318(9) -0.0119(10)
O4 0.1056(17) 0.0604(12) 0.0613(12) -0.0044(9) 0.0546(12) 0.0137(12)
N1 0.0753(16) 0.0701(15) 0.0447(11) -0.0126(10) 0.0396(12) -0.0123(12)
N2 0.0360(9) 0.0418(10) 0.0311(8) 0.0047(7) 0.0212(7) 0.0012(8)
N3 0.0372(9) 0.0422(10) 0.0335(9) -0.0014(7) 0.0203(8) 0.0013(8)
N4 0.0337(9) 0.0492(11) 0.0286(8) 0.0002(7) 0.0206(7) 0.0008(8)
C1 0.0644(17) 0.0649(17) 0.0530(15) -0.0075(12) 0.0339(14) -0.0091(14)
C2 0.0617(17) 0.0617(17) 0.0578(16) 0.0083(13) 0.0308(14) -0.0056(14)
C3 0.084(2) 0.078(2) 0.0598(17) 0.0093(15) 0.0452(17) -0.0035(17)
C4 0.141(4) 0.081(2) 0.071(2) 0.0026(17) 0.076(3) 0.010(2)
C5 0.118(3) 0.0656(19) 0.070(2) 0.0004(15) 0.065(2) 0.0119(19)
C6 0.0585(15) 0.0568(15) 0.0430(13) 0.0027(10) 0.0291(12) -0.0023(12)
C7 0.0721(18) 0.0594(16) 0.0495(14) -0.0022(12) 0.0368(14) -0.0010(14)
C8 0.0636(16) 0.0568(15) 0.0470(13) -0.0080(11) 0.0358(13) -0.0056(13)
C9 0.0537(14) 0.0460(13) 0.0428(12) -0.0044(10) 0.0306(11) -0.0038(11)
C10 0.0427(12) 0.0449(13) 0.0451(12) -0.0007(9) 0.0292(10) 0.0018(10)
C11 0.084(2) 0.0493(15) 0.0709(18) 0.0042(12) 0.0575(17) 0.0037(14)
C12 0.125(3) 0.0429(15) 0.096(2) -0.0180(15) 0.082(2) -0.0168(17)
C13 0.114(3) 0.0611(18) 0.073(2) -0.0235(15) 0.068(2) -0.0188(18)
C14 0.0394(11) 0.0494(12) 0.0323(10) 0.0032(9) 0.0212(9) -0.0019(10)
C15 0.0405(12) 0.0562(14) 0.0340(11) 0.0064(10) 0.0146(10) -0.0052(11)
C16 0.0334(11) 0.0618(15) 0.0488(13) 0.0140(11) 0.0199(11) 0.0035(11)
C17 0.0390(11) 0.0486(13) 0.0486(12) 0.0119(10) 0.0277(10) 0.0045(10)
C18 0.0386(11) 0.0398(11) 0.0378(10) 0.0090(9) 0.0255(9) 0.0041(9)
C19 0.0422(11) 0.0392(11) 0.0383(11) 0.0051(8) 0.0268(10) 0.0045(9)
C20 0.0569(14) 0.0427(12) 0.0478(13) 0.0078(10) 0.0377(12) 0.0117(11)
C21 0.0619(16) 0.0541(15) 0.0686(17) 0.0070(12) 0.0505(15) 0.0116(13)
C22 0.0468(14) 0.0624(16) 0.0728(18) 0.0111(13) 0.0424(14) 0.0117(12)
C23 0.0714(17) 0.0457(13) 0.0480(13) 0.0021(10) 0.0415(13) 0.0121(12)
C24 0.0656(16) 0.0471(13) 0.0401(12) -0.0051(10) 0.0281(12) 0.0040(12)
C25 0.0458(13) 0.0477(13) 0.0413(12) -0.0044(10) 0.0235(11) 0.0019(11)
C26 0.0493(13) 0.0597(15) 0.0348(11) 0.0023(10) 0.0299(10) 0.0021(11)
C27 0.0637(16) 0.0746(18) 0.0414(12) -0.0048(12) 0.0389(13) 0.0057(14)
C28 0.0674(17) 0.0597(16) 0.0523(14) -0.0141(12) 0.0414(14) 0.0014(13)
C29 0.0509(13) 0.0502(14) 0.0466(13) -0.0072(10) 0.0324(11) -0.0007(11)
C30 0.0367(11) 0.0425(12) 0.0362(10) -0.0006(8) 0.0244(9) 0.0010(9)
C31 0.088(2) 0.0436(14) 0.076(2) -0.0066(12) 0.0565(18) 0.0005(14)

loop_
_atom_type_symbol
_atom_type_description
_atom_type_scat_dispersion_real
_atom_type_scat_dispersion_imag
_atom_type_scat_source
C C 0.0033 0.0016 'International Tables Vol C Tables 4.2.6.8 and 6.1.1.4'
H H 0.0000 0.0000 'International Tables Vol C Tables 4.2.6.8 and 6.1.1.4'
N N 0.0061 0.0033 'International Tables Vol C Tables 4.2.6.8 and 6.1.1.4'
O O 0.0106 0.0060 'International Tables Vol C Tables 4.2.6.8 and 6.1.1.4'
Fe Fe 0.3463 0.8444 'International Tables Vol C Tables 4.2.6.8 and 6.1.1.4'
S S 0.1246 0.1234 'International Tables Vol C Tables 4.2.6.8 and 6.1.1.4'

loop_
_geom_angle_atom_site_label_1
_geom_angle_atom_site_label_2
_geom_angle_atom_site_label_3
_geom_angle
_geom_angle_site_symmetry_1
_geom_angle_site_symmetry_3
_geom_angle_publ_flag
N2 Fe1 N2 175.97(11) 2_656 . ?
N2 Fe1 N3 94.60(7) . 2_656 ?
N2 Fe1 N3 82.64(7) 2_656 2_656 ?
N2 Fe1 N3 82.64(7) . . ?
N2 Fe1 N3 94.60(7) 2_656 . ?
N2 Fe1 N4 90.95(7) . 2_656 ?
N2 Fe1 N4 92.10(7) 2_656 2_656 ?
N2 Fe1 N4 90.95(7) 2_656 . ?
N2 Fe1 N4 92.10(7) . . ?
N3 Fe1 N3 94.45(11) . 2_656 ?
N3 Fe1 N4 91.98(7) . 2_656 ?
N3 Fe1 N4 172.00(7) . . ?
N3 Fe1 N4 171.99(7) 2_656 2_656 ?
N3 Fe1 N4 91.98(7) 2_656 . ?
N4 Fe1 N4 82.04(10) 2_656 . ?
O2 S1 O3 113.65(13) . . ?
O2 S1 C10 105.61(12) . . ?
O3 S1 C10 104.92(11) . . ?
O4 S1 O2 113.30(13) . . ?
O4 S1 O3 113.03(14) . . ?
O4 S1 C10 105.27(11) . . ?
C1 O1 H1 109.5 . . ?
C7 N1 C8 120.3(2) . . ?
C14 N2 Fe1 130.23(15) . . ?
C14 N2 C18 117.03(18) . . ?
C18 N2 Fe1 112.72(14) . . ?
C19 N3 Fe1 112.28(14) . . ?
C25 N3 Fe1 130.23(16) . . ?
C25 N3 C19 117.22(19) . . ?
C26 N4 Fe1 129.89(16) . . ?
C26 N4 C30 116.79(19) . . ?
C30 N4 Fe1 113.28(13) . . ?
O1 C1 C2 118.2(3) . . ?
O1 C1 C6 121.9(3) . . ?
C2 C1 C6 119.9(3) . . ?
C1 C2 H2 120.4 . . ?
C3 C2 C1 119.1(3) . . ?
C3 C2 H2 120.4 . . ?
C2 C3 H3 119.2 . . ?
C2 C3 C4 121.7(3) . . ?
C4 C3 H3 119.2 . . ?
C3 C4 H4 120.4 . . ?
C5 C4 C3 119.3(3) . . ?
C5 C4 H4 120.4 . . ?
C4 C5 H5 119.1 . . ?
C4 C5 C6 121.7(3) . . ?
C6 C5 H5 119.1 . . ?
C1 C6 C7 121.2(3) . . ?
C5 C6 C1 118.3(3) . . ?
C5 C6 C7 120.5(3) . . ?
N1 C7 C6 122.2(3) . . ?
N1 C7 H7 118.9 . . ?
C6 C7 H7 118.9 . . ?
C9 C8 N1 116.1(2) . . ?
C9 C8 C13 118.9(2) . . ?
C13 C8 N1 125.0(2) . . ?
C8 C9 H9 119.4 . . ?
C8 C9 C10 121.1(2) . . ?
C10 C9 H9 119.4 . . ?
C9 C10 S1 119.13(18) . . ?
C11 C10 S1 120.95(19) . . ?
C11 C10 C9 119.9(2) . . ?
C10 C11 H11 120.5 . . ?
C10 C11 C12 119.0(3) . . ?
C12 C11 H11 120.5 . . ?
C11 C12 H12 119.6 . . ?
C13 C12 C11 120.8(3) . . ?
C13 C12 H12 119.6 . . ?
C8 C13 H13 119.9 . . ?
C12 C13 C8 120.2(3) . . ?
C12 C13 H13 119.9 . . ?
N2 C14 H14 118.6 . . ?
N2 C14 C15 122.8(2) . . ?
C15 C14 H14 118.6 . . ?
C14 C15 H15 119.8 . . ?
C16 C15 C14 120.4(2) . . ?
C16 C15 H15 119.8 . . ?
C15 C16 H16 120.6 . . ?
C15 C16 C17 118.7(2) . . ?
C17 C16 H16 120.6 . . ?
C16 C17 C22 124.8(2) . . ?
C18 C17 C16 117.5(2) . . ?
C18 C17 C22 117.6(2) . . ?
N2 C18 C17 123.5(2) . . ?
N2 C18 C19 115.63(19) . . ?
C17 C18 C19 120.9(2) . . ?
N3 C19 C18 115.84(19) . . ?
N3 C19 C20 123.5(2) . . ?
C20 C19 C18 120.7(2) . . ?
C19 C20 C21 117.6(2) . . ?
C19 C20 C23 117.2(2) . . ?
C23 C20 C21 125.2(2) . . ?
C20 C21 H21 119.1 . . ?
C22 C21 C20 121.7(2) . . ?
C22 C21 H21 119.1 . . ?
C17 C22 H22 119.3 . . ?
C21 C22 C17 121.5(2) . . ?
C21 C22 H22 119.3 . . ?
C20 C23 H23 120.4 . . ?
C24 C23 C20 119.2(2) . . ?
C24 C23 H23 120.4 . . ?
C23 C24 H24 119.7 . . ?
C23 C24 C25 120.6(2) . . ?
C25 C24 H24 119.7 . . ?
N3 C25 C24 122.3(2) . . ?
N3 C25 H25 118.8 . . ?
C24 C25 H25 118.8 . . ?
N4 C26 H26 118.9 . . ?
N4 C26 C27 122.3(2) . . ?
C27 C26 H26 118.9 . . ?
C26 C27 H27 119.5 . . ?
C28 C27 C26 121.0(2) . . ?
C28 C27 H27 119.5 . . ?
C27 C28 H28 120.7 . . ?
C27 C28 C29 118.7(2) . . ?
C29 C28 H28 120.7 . . ?
C28 C29 C31 124.3(2) . . ?
C30 C29 C28 116.9(2) . . ?
C30 C29 C31 118.8(2) . . ?
N4 C30 C29 124.29(19) . . ?
N4 C30 C30 115.69(11) . 2_656 ?
C29 C30 C30 120.01(13) . 2_656 ?
C29 C31 H31 119.4 . . ?
C31 C31 C29 121.17(15) 2_656 . ?
C31 C31 H31 119.4 2_656 . ?

loop_
_geom_bond_atom_site_label_1
_geom_bond_atom_site_label_2
_geom_bond_distance
_geom_bond_site_symmetry_2
_geom_bond_publ_flag
Fe1 N2 1.9705(18) 2_656 ?
Fe1 N2 1.9705(18) . ?
Fe1 N3 1.9715(18) 2_656 ?
Fe1 N3 1.9715(18) . ?
Fe1 N4 1.9819(18) 2_656 ?
Fe1 N4 1.9819(18) . ?
S1 O2 1.4386(18) . ?
S1 O3 1.446(2) . ?
S1 O4 1.437(2) . ?
S1 C10 1.777(2) . ?
O1 H1 0.8200 . ?
O1 C1 1.325(3) . ?
N1 C7 1.267(3) . ?
N1 C8 1.444(3) . ?
N2 C14 1.335(3) . ?
N2 C18 1.365(3) . ?
N3 C19 1.371(3) . ?
N3 C25 1.336(3) . ?
N4 C26 1.335(2) . ?
N4 C30 1.359(3) . ?
C1 C2 1.389(4) . ?
C1 C6 1.412(4) . ?
C2 H2 0.9300 . ?
C2 C3 1.357(4) . ?
C3 H3 0.9300 . ?
C3 C4 1.379(5) . ?
C4 H4 0.9300 . ?
C4 C5 1.358(4) . ?
C5 H5 0.9300 . ?
C5 C6 1.371(4) . ?
C6 C7 1.451(4) . ?
C7 H7 0.9300 . ?
C8 C9 1.376(3) . ?
C8 C13 1.381(4) . ?
C9 H9 0.9300 . ?
C9 C10 1.387(3) . ?
C10 C11 1.370(4) . ?
C11 H11 0.9300 . ?
C11 C12 1.392(4) . ?
C12 H12 0.9300 . ?
C12 C13 1.374(4) . ?
C13 H13 0.9300 . ?
C14 H14 0.9300 . ?
C14 C15 1.398(3) . ?
C15 H15 0.9300 . ?
C15 C16 1.360(4) . ?
C16 H16 0.9300 . ?
C16 C17 1.412(4) . ?
C17 C18 1.401(3) . ?
C17 C22 1.434(3) . ?
C18 C19 1.415(3) . ?
C19 C20 1.398(3) . ?
C20 C21 1.440(3) . ?
C20 C23 1.406(4) . ?
C21 H21 0.9300 . ?
C21 C22 1.340(4) . ?
C22 H22 0.9300 . ?
C23 H23 0.9300 . ?
C23 C24 1.358(4) . ?
C24 H24 0.9300 . ?
C24 C25 1.394(3) . ?
C25 H25 0.9300 . ?
C26 H26 0.9300 . ?
C26 C27 1.394(3) . ?
C27 H27 0.9300 . ?
C27 C28 1.353(4) . ?
C28 H28 0.9300 . ?
C28 C29 1.408(3) . ?
C29 C30 1.397(3) . ?
C29 C31 1.420(4) . ?
C30 C30 1.423(4) 2_656 ?
C31 C31 1.351(6) 2_656 ?
C31 H31 0.9300 . ?

loop_
_geom_hbond_atom_site_label_D
_geom_hbond_atom_site_label_H
_geom_hbond_atom_site_label_A
_geom_hbond_distance_DH
_geom_hbond_distance_HA
_geom_hbond_distance_DA
_geom_hbond_angle_DHA
_geom_hbond_site_symmetry_A
_geom_hbond_publ_flag
O1 H1 N1 0.82 1.89 2.614(3) 147.1 . yes
C14 H14 O2 0.93 2.41 3.061(3) 126.6 . yes
C14 H14 N4 0.93 2.61 3.075(3) 111.2 . yes
C25 H25 N2 0.93 2.67 3.138(3) 112.0 2_656 yes
C26 H26 O3 0.93 2.55 3.265(3) 134.2 . yes
C26 H26 N3 0.93 2.58 3.061(3) 112.7 2_656 yes

loop_
_geom_torsion_atom_site_label_1
_geom_torsion_atom_site_label_2
_geom_torsion_atom_site_label_3
_geom_torsion_atom_site_label_4
_geom_torsion
_geom_torsion_site_symmetry_1
_geom_torsion_site_symmetry_2
_geom_torsion_site_symmetry_3
_geom_torsion_site_symmetry_4
_geom_torsion_publ_flag
Fe1 N2 C14 C15 176.10(16) . . . . ?
Fe1 N2 C18 C17 -175.04(17) . . . . ?
Fe1 N2 C18 C19 5.9(2) . . . . ?
Fe1 N3 C19 C18 -7.5(2) . . . . ?
Fe1 N3 C19 C20 173.43(17) . . . . ?
Fe1 N3 C25 C24 -172.10(18) . . . . ?
Fe1 N4 C26 C27 -177.37(18) . . . . ?
Fe1 N4 C30 C29 178.60(18) . . . . ?
Fe1 N4 C30 C30 -1.0(3) . . . 2_656 ?
S1 C10 C11 C12 -179.7(2) . . . . ?
O1 C1 C2 C3 178.7(3) . . . . ?
O1 C1 C6 C5 -179.0(3) . . . . ?
O1 C1 C6 C7 2.2(5) . . . . ?
O2 S1 C10 C9 159.50(19) . . . . ?
O2 S1 C10 C11 -22.5(2) . . . . ?
O3 S1 C10 C9 -80.1(2) . . . . ?
O3 S1 C10 C11 97.9(2) . . . . ?
O4 S1 C10 C9 39.4(2) . . . . ?
O4 S1 C10 C11 -142.6(2) . . . . ?
N1 C8 C9 C10 -178.8(2) . . . . ?
N1 C8 C13 C12 179.1(3) . . . . ?
N2 C14 C15 C16 -0.5(4) . . . . ?
N2 C18 C19 N3 1.1(3) . . . . ?
N2 C18 C19 C20 -179.83(19) . . . . ?
N3 C19 C20 C21 180.0(2) . . . . ?
N3 C19 C20 C23 0.1(3) . . . . ?
N4 C26 C27 C28 -0.8(4) . . . . ?
C1 C2 C3 C4 0.1(5) . . . . ?
C1 C6 C7 N1 0.3(4) . . . . ?
C2 C1 C6 C5 -0.8(5) . . . . ?
C2 C1 C6 C7 -179.6(3) . . . . ?
C2 C3 C4 C5 -0.4(6) . . . . ?
C3 C4 C5 C6 0.0(6) . . . . ?
C4 C5 C6 C1 0.6(5) . . . . ?
C4 C5 C6 C7 179.4(3) . . . . ?
C5 C6 C7 N1 -178.5(3) . . . . ?
C6 C1 C2 C3 0.4(4) . . . . ?
C7 N1 C8 C9 159.9(3) . . . . ?
C7 N1 C8 C13 -21.9(5) . . . . ?
C8 N1 C7 C6 179.7(2) . . . . ?
C8 C9 C10 S1 177.4(2) . . . . ?
C8 C9 C10 C11 -0.6(4) . . . . ?
C9 C8 C13 C12 -2.8(5) . . . . ?
C9 C10 C11 C12 -1.7(4) . . . . ?
C10 C11 C12 C13 1.8(5) . . . . ?
C11 C12 C13 C8 0.4(6) . . . . ?
C13 C8 C9 C10 2.9(4) . . . . ?
C14 N2 C18 C17 3.4(3) . . . . ?
C14 N2 C18 C19 -175.70(18) . . . . ?
C14 C15 C16 C17 1.6(4) . . . . ?
C15 C16 C17 C18 -0.3(3) . . . . ?
C15 C16 C17 C22 178.8(2) . . . . ?
C16 C17 C18 N2 -2.3(3) . . . . ?
C16 C17 C18 C19 176.7(2) . . . . ?
C16 C17 C22 C21 -177.4(3) . . . . ?
C17 C18 C19 N3 -177.98(19) . . . . ?
C17 C18 C19 C20 1.1(3) . . . . ?
C18 N2 C14 C15 -2.0(3) . . . . ?
C18 C17 C22 C21 1.7(4) . . . . ?
C18 C19 C20 C21 1.0(3) . . . . ?
C18 C19 C20 C23 -178.9(2) . . . . ?
C19 N3 C25 C24 1.3(3) . . . . ?
C19 C20 C21 C22 -1.7(4) . . . . ?
C19 C20 C23 C24 0.8(3) . . . . ?
C20 C21 C22 C17 0.4(4) . . . . ?
C20 C23 C24 C25 -0.6(4) . . . . ?
C21 C20 C23 C24 -179.1(2) . . . . ?
C22 C17 C18 N2 178.6(2) . . . . ?
C22 C17 C18 C19 -2.4(3) . . . . ?
C23 C20 C21 C22 178.1(3) . . . . ?
C23 C24 C25 N3 -0.5(4) . . . . ?
C25 N3 C19 C18 177.9(2) . . . . ?
C25 N3 C19 C20 -1.2(3) . . . . ?
C26 N4 C30 C29 0.7(3) . . . . ?
C26 N4 C30 C30 -178.9(2) . . . 2_656 ?
C26 C27 C28 C29 0.6(4) . . . . ?
C27 C28 C29 C30 0.2(4) . . . . ?
C27 C28 C29 C31 -179.6(3) . . . . ?
C28 C29 C30 N4 -0.8(3) . . . . ?
C28 C29 C30 C30 178.8(3) . . . 2_656 ?
C28 C29 C31 C31 -180.0(4) . . . 2_656 ?
C30 N4 C26 C27 0.2(3) . . . . ?
C30 C29 C31 C31 0.3(5) . . . 2_656 ?
C31 C29 C30 N4 178.9(2) . . . . ?
C31 C29 C30 C30 -1.5(4) . . . 2_656 ?
